data_1560643
loop_
_publ_author_name
'Ding, Ling'
'Zhong, Jie-Cen'
'Qiu, Xing-Tai'
'Sun, Yan-Qiong'
'Chen, Yi-Ping'

_publ_section_title
;
 Syntheses, structures, photoluminescence and photocatalysis of 2D layered
 lanthanide-carboxylates with 2, 2&#x2032;-dithiodibenzoic acid
;
_journal_name_full 'Journal of Solid State Chemistry'
_journal_page_first 138
_journal_page_last 144
_journal_paper_doi 10.1016/j.jssc.2016.11.002
_journal_volume 246
_journal_year 2017
_chemical_formula_sum 'C33 H21 N O8 S4 Tb'
_chemical_formula_weight 846.67
_space_group_IT_number 2
_space_group_name_Hall '-P 1'
_space_group_name_H-M_alt 'P -1'
_symmetry_cell_setting triclinic
_symmetry_space_group_name_H-M 'P -1'
_atom_sites_solution_hydrogens geom
_atom_sites_solution_primary direct
_atom_sites_solution_secondary difmap
_cell_angle_alpha 82.752(7)
_cell_angle_beta 81.828(5)
_cell_angle_gamma 78.795(4)
_cell_formula_units_Z 2
_cell_length_a 9.471(10)
_cell_length_b 10.484(16)
_cell_length_c 15.988(3)
_cell_measurement_reflns_used 14660
_cell_measurement_temperature 293(2)
_cell_measurement_theta_max 27.59
_cell_measurement_theta_min 3.10
_cell_volume 1533(3)
_computing_cell_refinement 'Bruker XSCANS'
_computing_data_collection 'Bruker XSCANS'
_computing_data_reduction 'Bruker SHELXTL'
_computing_molecular_graphics 'Bruker SHELXTL'
_computing_publication_material 'Bruker SHELXTL'
_computing_structure_refinement 'SHELXL-97 (Sheldrick, 1997)'
_computing_structure_solution 'SHELXS-97 (Sheldrick, 1990)'
_diffrn_ambient_temperature 293(2)
_diffrn_measured_fraction_theta_full 0.962
_diffrn_measured_fraction_theta_max 0.962
_diffrn_measurement_device_type 'Bruker P4'
_diffrn_measurement_method '\w scans'
_diffrn_radiation_monochromator graphite
_diffrn_radiation_source 'fine-focus sealed tube'
_diffrn_radiation_type MoK\a
_diffrn_radiation_wavelength 0.71073
_diffrn_reflns_av_R_equivalents 0.0586
_diffrn_reflns_av_sigmaI/netI 0.0795
_diffrn_reflns_limit_h_max 12
_diffrn_reflns_limit_h_min -12
_diffrn_reflns_limit_k_max 13
_diffrn_reflns_limit_k_min -12
_diffrn_reflns_limit_l_max 20
_diffrn_reflns_limit_l_min -20
_diffrn_reflns_number 14660
_diffrn_reflns_theta_full 27.59
_diffrn_reflns_theta_max 27.59
_diffrn_reflns_theta_min 3.10
_exptl_absorpt_coefficient_mu 2.635
_exptl_absorpt_correction_type none
_exptl_crystal_colour yellow
_exptl_crystal_density_diffrn 1.834
_exptl_crystal_density_method 'not measured'
_exptl_crystal_description columnar
_exptl_crystal_F_000 838
_refine_diff_density_max 2.050
_refine_diff_density_min -0.944
_refine_diff_density_rms 0.161
_refine_ls_extinction_method none
_refine_ls_goodness_of_fit_ref 1.047
_refine_ls_hydrogen_treatment mixed
_refine_ls_matrix_type full
_refine_ls_number_parameters 425
_refine_ls_number_reflns 6851
_refine_ls_number_restraints 0
_refine_ls_restrained_S_all 1.047
_refine_ls_R_factor_all 0.0641
_refine_ls_R_factor_gt 0.0457
_refine_ls_shift/su_max 0.000
_refine_ls_shift/su_mean 0.000
_refine_ls_structure_factor_coef Fsqd
_refine_ls_weighting_details 'calc w=1/[\s^2^(Fo^2^)+(0.0199P)^2^+4.6446P] where P=(Fo^2^+2Fc^2^)/3'
_refine_ls_weighting_scheme calc
_refine_ls_wR_factor_gt 0.0862
_refine_ls_wR_factor_ref 0.0927
_reflns_number_gt 5562
_reflns_number_total 6851
_reflns_threshold_expression >2sigma(I)
_cod_data_source_file JSSC-2017-246-138.cif
_cod_data_source_block 2c
_cod_depositor_comments
;
The following automatic conversions were performed:

data item '_symmetry_cell_setting' value 'Triclinic' was changed to
'triclinic' in accordance with the built-in table derived from the
CIF Core dictionary named 'cif_core.dic' version 2.4.5 last updated
on 2014-11-21.

Automatic conversion script
Id: cif_fix_values 8369 2020-08-20 11:38:08Z andrius 
;
_cod_original_sg_symbol_H-M P-1
_cod_database_code 1560643

loop_
_symmetry_equiv_pos_as_xyz
'x, y, z'
'-x, -y, -z'

loop_
_atom_site_label
_atom_site_type_symbol
_atom_site_fract_x
_atom_site_fract_y
_atom_site_fract_z
_atom_site_U_iso_or_equiv
_atom_site_adp_type
_atom_site_occupancy
_atom_site_symmetry_multiplicity
_atom_site_calc_flag
_atom_site_refinement_flags
_atom_site_disorder_assembly
_atom_site_disorder_group
Tb1 Tb 0.33657(2) 0.42067(2) 0.046907(18) 0.01797(8) Uani 1 1 d . . .
S1 S -0.22215(14) 0.72195(14) 0.33754(10) 0.0294(3) Uani 1 1 d . . .
S2 S -0.08458(14) 0.60234(14) 0.25822(9) 0.0270(3) Uani 1 1 d . . .
S3 S 0.42343(14) 0.88026(13) -0.08815(9) 0.0239(3) Uani 1 1 d . . .
S4 S 0.41590(13) 1.07736(13) -0.09872(10) 0.0244(3) Uani 1 1 d . . .
O1 O -0.6068(6) 0.8674(6) 0.5131(4) 0.076(2) Uani 1 1 d . . .
H1 H -0.6054 0.9411 0.5247 0.114 Uiso 1 1 calc R . .
O2 O -0.4004(5) 0.8965(5) 0.4355(3) 0.0469(12) Uani 1 1 d . . .
O3 O 0.3158(4) 0.3294(4) 0.1885(3) 0.0288(9) Uani 1 1 d . . .
O4 O 0.1221(4) 0.4679(4) 0.1531(2) 0.0264(9) Uani 1 1 d . . .
O5 O 0.4169(4) 0.6088(4) -0.0590(2) 0.0244(8) Uani 1 1 d . . .
O6 O 0.2018(3) 0.5584(4) -0.0531(3) 0.0266(9) Uani 1 1 d . . .
O7 O 0.4439(3) 1.3191(3) -0.0743(2) 0.0229(8) Uani 1 1 d . . .
O8 O 0.6458(4) 1.4028(4) -0.1148(3) 0.0376(11) Uani 1 1 d . . .
N1 N 0.1716(4) 0.2605(4) 0.0313(3) 0.0219(10) Uani 1 1 d . . .
C1 C -0.4958(6) 0.8315(6) 0.4563(4) 0.0345(14) Uani 1 1 d . . .
C2 C 0.1270(5) 0.3865(5) 0.2981(4) 0.0225(12) Uani 1 1 d . . .
C3 C -0.4964(6) 0.7080(6) 0.4211(4) 0.0312(13) Uani 1 1 d . . .
C4 C -0.6290(6) 0.5382(7) 0.4090(4) 0.0399(16) Uani 1 1 d . . .
H4 H -0.7101 0.4989 0.4249 0.048 Uiso 1 1 calc R . .
C5 C -0.6169(6) 0.6458(7) 0.4438(5) 0.0416(16) Uani 1 1 d . . .
H5 H -0.6907 0.6798 0.4842 0.050 Uiso 1 1 calc R . .
C6 C -0.5194(7) 0.4874(7) 0.3493(5) 0.0458(18) Uani 1 1 d . . .
H6 H -0.5284 0.4148 0.3238 0.055 Uiso 1 1 calc R . .
C7 C -0.3972(6) 0.5421(6) 0.3269(4) 0.0383(15) Uani 1 1 d . . .
H7 H -0.3230 0.5048 0.2879 0.046 Uiso 1 1 calc R . .
C8 C -0.0012(5) 0.4702(5) 0.3280(4) 0.0233(12) Uani 1 1 d . . .
C9 C -0.3839(5) 0.6528(5) 0.3623(4) 0.0265(12) Uani 1 1 d . . .
C10 C -0.0614(6) 0.4451(6) 0.4108(4) 0.0307(13) Uani 1 1 d . . .
H10 H -0.1476 0.4972 0.4309 0.037 Uiso 1 1 calc R . .
C11 C 0.1320(6) 0.2661(6) 0.4368(4) 0.0338(14) Uani 1 1 d . . .
H11 H 0.1765 0.1993 0.4735 0.041 Uiso 1 1 calc R . .
C12 C 0.1924(6) 0.2888(6) 0.3543(4) 0.0276(13) Uani 1 1 d . . .
H12 H 0.2797 0.2371 0.3355 0.033 Uiso 1 1 calc R . .
C13 C 0.0033(6) 0.3451(6) 0.4640(4) 0.0350(14) Uani 1 1 d . . .
H13 H -0.0401 0.3300 0.5194 0.042 Uiso 1 1 calc R . .
C14 C 0.1905(5) 0.3970(5) 0.2086(4) 0.0207(11) Uani 1 1 d . . .
C15 C 0.1826(6) 0.1507(6) 0.0835(4) 0.0312(14) Uani 1 1 d . . .
C16 C 0.1170(6) 0.0480(6) 0.0719(4) 0.0319(14) Uani 1 1 d . . .
H16 H 0.1296 -0.0280 0.1090 0.038 Uiso 1 1 calc R . .
C17 C 0.0343(5) 0.0557(5) 0.0072(3) 0.0186(11) Uani 1 1 d . . .
C18 C 0.0198(6) 0.1732(5) -0.0442(4) 0.0311(14) Uani 1 1 d . . .
H18 H -0.0372 0.1847 -0.0883 0.037 Uiso 1 1 calc R . .
C19 C 0.0876(6) 0.2739(6) -0.0318(4) 0.0296(13) Uani 1 1 d . . .
C20 C 0.2904(5) 0.6312(5) -0.0842(3) 0.0203(11) Uani 1 1 d . . .
C21 C 0.2516(5) 0.7386(5) -0.1501(3) 0.0208(11) Uani 1 1 d . . .
C22 C 0.1552(6) 0.7221(5) -0.2043(4) 0.0275(13) Uani 1 1 d . . .
H22 H 0.1143 0.6470 -0.1957 0.033 Uiso 1 1 calc R . .
C23 C 0.1197(7) 0.8145(7) -0.2699(5) 0.0420(17) Uani 1 1 d . . .
H23 H 0.0565 0.8015 -0.3063 0.050 Uiso 1 1 calc R . .
C24 C 0.1782(7) 0.9274(6) -0.2818(5) 0.0416(17) Uani 1 1 d . . .
H24 H 0.1557 0.9899 -0.3269 0.050 Uiso 1 1 calc R . .
C25 C 0.2702(6) 0.9474(6) -0.2269(4) 0.0354(15) Uani 1 1 d . . .
H25 H 0.3063 1.0250 -0.2340 0.042 Uiso 1 1 calc R . .
C26 C 0.3089(5) 0.8541(5) -0.1621(4) 0.0231(12) Uani 1 1 d . . .
C27 C 0.5608(5) 1.1075(5) -0.1772(3) 0.0184(10) Uani 1 1 d . . .
C28 C 0.6211(6) 1.0192(5) -0.2373(4) 0.0271(13) Uani 1 1 d . . .
H28 H 0.5825 0.9443 -0.2381 0.033 Uiso 1 1 calc R . .
C29 C 0.7379(7) 1.0436(6) -0.2955(4) 0.0376(15) Uani 1 1 d . . .
H29 H 0.7749 0.9862 -0.3364 0.045 Uiso 1 1 calc R . .
C30 C 0.8003(6) 1.1510(6) -0.2942(4) 0.0353(14) Uani 1 1 d . . .
H30 H 0.8819 1.1638 -0.3318 0.042 Uiso 1 1 calc R . .
C31 C 0.7408(6) 1.2391(5) -0.2369(4) 0.0282(13) Uani 1 1 d . . .
H31 H 0.7811 1.3132 -0.2370 0.034 Uiso 1 1 calc R . .
C32 C 0.6215(5) 1.2201(5) -0.1786(3) 0.0209(11) Uani 1 1 d . . .
C33 C 0.5654(5) 1.3207(5) -0.1179(4) 0.0238(12) Uani 1 1 d . . .

loop_
_atom_site_aniso_label
_atom_site_aniso_U_11
_atom_site_aniso_U_22
_atom_site_aniso_U_33
_atom_site_aniso_U_23
_atom_site_aniso_U_13
_atom_site_aniso_U_12
Tb1 0.01805(12) 0.01546(13) 0.02211(14) -0.00511(9) 0.00160(8) -0.00810(8)
S1 0.0292(7) 0.0204(7) 0.0371(9) -0.0064(6) 0.0047(6) -0.0048(5)
S2 0.0270(7) 0.0260(7) 0.0250(8) -0.0016(6) 0.0038(5) -0.0028(5)
S3 0.0292(7) 0.0155(7) 0.0307(8) -0.0016(6) -0.0082(5) -0.0105(5)
S4 0.0270(7) 0.0159(6) 0.0322(8) -0.0081(6) 0.0042(5) -0.0104(5)
O1 0.064(3) 0.069(4) 0.096(5) -0.050(4) 0.040(3) -0.028(3)
O2 0.042(3) 0.041(3) 0.058(3) -0.021(2) 0.012(2) -0.010(2)
O3 0.028(2) 0.023(2) 0.032(2) -0.0051(18) 0.0042(16) -0.0034(15)
O4 0.0226(19) 0.032(2) 0.025(2) -0.0080(18) 0.0049(15) -0.0091(16)
O5 0.0245(19) 0.021(2) 0.030(2) -0.0029(17) -0.0067(15) -0.0081(14)
O6 0.0210(18) 0.023(2) 0.035(2) 0.0064(18) -0.0031(16) -0.0096(15)
O7 0.0226(18) 0.0188(19) 0.029(2) -0.0096(17) 0.0036(15) -0.0084(14)
O8 0.043(2) 0.031(2) 0.044(3) -0.021(2) 0.0136(19) -0.0239(19)
N1 0.021(2) 0.021(2) 0.026(3) -0.009(2) 0.0014(17) -0.0105(17)
C1 0.030(3) 0.037(4) 0.033(4) -0.008(3) 0.006(2) -0.001(3)
C2 0.023(3) 0.020(3) 0.029(3) -0.013(2) -0.001(2) -0.010(2)
C3 0.024(3) 0.038(4) 0.029(3) -0.003(3) -0.001(2) 0.000(2)
C4 0.029(3) 0.048(4) 0.046(4) -0.005(3) -0.001(3) -0.018(3)
C5 0.031(3) 0.045(4) 0.046(4) -0.013(3) 0.009(3) -0.006(3)
C6 0.039(4) 0.033(4) 0.068(6) -0.017(4) -0.005(3) -0.009(3)
C7 0.036(3) 0.036(4) 0.042(4) -0.015(3) 0.007(3) -0.004(3)
C8 0.024(3) 0.021(3) 0.028(3) -0.007(2) -0.005(2) -0.007(2)
C9 0.024(3) 0.023(3) 0.030(3) 0.000(2) -0.004(2) -0.003(2)
C10 0.027(3) 0.034(3) 0.029(3) -0.006(3) 0.003(2) -0.005(2)
C11 0.043(3) 0.027(3) 0.031(4) 0.000(3) -0.010(3) -0.003(3)
C12 0.024(3) 0.027(3) 0.032(4) -0.008(3) -0.005(2) -0.001(2)
C13 0.044(3) 0.041(4) 0.019(3) -0.004(3) 0.002(2) -0.011(3)
C14 0.023(3) 0.014(3) 0.028(3) -0.007(2) -0.001(2) -0.011(2)
C15 0.033(3) 0.020(3) 0.045(4) 0.002(3) -0.013(3) -0.013(2)
C16 0.040(3) 0.021(3) 0.040(4) 0.008(3) -0.018(3) -0.017(2)
C17 0.015(2) 0.016(3) 0.027(3) -0.006(2) 0.0027(19) -0.0094(19)
C18 0.040(3) 0.019(3) 0.041(4) 0.000(3) -0.018(3) -0.015(2)
C19 0.038(3) 0.026(3) 0.027(3) 0.000(3) -0.002(2) -0.013(2)
C20 0.022(3) 0.016(3) 0.024(3) -0.007(2) 0.001(2) -0.0058(19)
C21 0.019(2) 0.020(3) 0.024(3) -0.006(2) -0.0012(19) -0.0059(19)
C22 0.032(3) 0.022(3) 0.034(4) -0.001(3) -0.012(2) -0.014(2)
C23 0.047(4) 0.041(4) 0.047(5) 0.006(3) -0.030(3) -0.020(3)
C24 0.052(4) 0.030(3) 0.048(5) 0.022(3) -0.028(3) -0.022(3)
C25 0.043(3) 0.024(3) 0.046(4) 0.008(3) -0.023(3) -0.016(3)
C26 0.022(3) 0.016(3) 0.033(3) -0.005(2) -0.005(2) -0.0053(19)
C27 0.025(3) 0.012(2) 0.021(3) -0.005(2) -0.0034(19) -0.0076(19)
C28 0.037(3) 0.020(3) 0.027(3) -0.008(2) -0.004(2) -0.009(2)
C29 0.053(4) 0.022(3) 0.034(4) -0.012(3) 0.014(3) -0.004(3)
C30 0.038(3) 0.030(3) 0.035(4) -0.007(3) 0.012(3) -0.007(2)
C31 0.038(3) 0.019(3) 0.028(3) -0.002(2) 0.006(2) -0.013(2)
C32 0.024(3) 0.015(3) 0.023(3) -0.004(2) -0.001(2) -0.004(2)
C33 0.031(3) 0.023(3) 0.021(3) -0.003(2) -0.002(2) -0.013(2)

loop_
_atom_type_symbol
_atom_type_description
_atom_type_scat_dispersion_real
_atom_type_scat_dispersion_imag
_atom_type_scat_source
C C 0.0033 0.0016 'International Tables Vol C Tables 4.2.6.8 and 6.1.1.4'
N N 0.0061 0.0033 'International Tables Vol C Tables 4.2.6.8 and 6.1.1.4'
O O 0.0106 0.0060 'International Tables Vol C Tables 4.2.6.8 and 6.1.1.4'
S S 0.1246 0.1234 'International Tables Vol C Tables 4.2.6.8 and 6.1.1.4'
Tb Tb -0.1723 4.1537 'International Tables Vol C Tables 4.2.6.8 and 6.1.1.4'
H H 0.0000 0.0000 'International Tables Vol C Tables 4.2.6.8 and 6.1.1.4'

loop_
_geom_angle_atom_site_label_1
_geom_angle_atom_site_label_2
_geom_angle_atom_site_label_3
_geom_angle
_geom_angle_site_symmetry_1
_geom_angle_site_symmetry_3
O8 Tb1 O5 76.80(13) 2_675 2_665
O8 Tb1 O7 138.95(13) 2_675 1_545
O5 Tb1 O7 77.06(13) 2_665 1_545
O8 Tb1 O3 79.60(16) 2_675 .
O5 Tb1 O3 84.88(13) 2_665 .
O7 Tb1 O3 128.49(14) 1_545 .
O8 Tb1 O6 91.03(17) 2_675 .
O5 Tb1 O6 129.29(13) 2_665 .
O7 Tb1 O6 81.73(14) 1_545 .
O3 Tb1 O6 141.69(12) . .
O8 Tb1 O4 70.52(13) 2_675 .
O5 Tb1 O4 130.97(13) 2_665 .
O7 Tb1 O4 148.29(12) 1_545 .
O3 Tb1 O4 54.40(13) . .
O6 Tb1 O4 87.39(14) . .
O8 Tb1 N1 144.28(13) 2_675 .
O5 Tb1 N1 132.16(14) 2_665 .
O7 Tb1 N1 75.34(14) 1_545 .
O3 Tb1 N1 82.74(15) . .
O6 Tb1 N1 83.92(16) . .
O4 Tb1 N1 73.94(14) . .
O8 Tb1 O5 68.08(16) 2_675 .
O5 Tb1 O5 77.93(14) 2_665 .
O7 Tb1 O5 75.89(15) 1_545 .
O3 Tb1 O5 146.00(12) . .
O6 Tb1 O5 52.25(12) . .
O4 Tb1 O5 119.60(13) . .
N1 Tb1 O5 130.16(14) . .
O8 Tb1 Tb1 66.95(10) 2_675 2_665
O5 Tb1 Tb1 41.44(11) 2_665 2_665
O7 Tb1 Tb1 72.47(10) 1_545 2_665
O3 Tb1 Tb1 120.45(9) . 2_665
O6 Tb1 Tb1 88.32(11) . 2_665
O4 Tb1 Tb1 137.14(10) . 2_665
N1 Tb1 Tb1 147.64(10) . 2_665
O5 Tb1 Tb1 36.49(7) . 2_665
C9 S1 S2 105.8(2) . .
C8 S2 S1 104.5(2) . .
C26 S3 S4 105.64(19) . .
C27 S4 S3 105.40(17) . .
C1 O1 H1 109.5 . .
C14 O3 Tb1 94.8(3) . .
C14 O4 Tb1 89.5(3) . .
C20 O5 Tb1 166.6(4) . 2_665
C20 O5 Tb1 88.3(3) . .
Tb1 O5 Tb1 102.07(14) 2_665 .
C20 O6 Tb1 100.3(3) . .
C33 O7 Tb1 131.2(3) . 1_565
C33 O8 Tb1 142.9(3) . 2_675
C15 N1 C19 118.4(5) . .
C15 N1 Tb1 117.0(3) . .
C19 N1 Tb1 124.1(4) . .
O2 C1 O1 121.5(6) . .
O2 C1 C3 123.4(5) . .
O1 C1 C3 115.0(5) . .
C12 C2 C8 119.0(5) . .
C12 C2 C14 118.9(5) . .
C8 C2 C14 122.1(5) . .
C9 C3 C5 118.1(6) . .
C9 C3 C1 122.6(5) . .
C5 C3 C1 119.2(5) . .
C5 C4 C6 119.0(6) . .
C5 C4 H4 120.5 . .
C6 C4 H4 120.5 . .
C4 C5 C3 122.1(6) . .
C4 C5 H5 119.0 . .
C3 C5 H5 119.0 . .
C7 C6 C4 121.1(6) . .
C7 C6 H6 119.4 . .
C4 C6 H6 119.4 . .
C6 C7 C9 120.2(6) . .
C6 C7 H7 119.9 . .
C9 C7 H7 119.9 . .
C10 C8 C2 118.2(5) . .
C10 C8 S2 121.5(4) . .
C2 C8 S2 120.3(4) . .
C7 C9 C3 119.3(5) . .
C7 C9 S1 121.0(4) . .
C3 C9 S1 119.6(4) . .
C13 C10 C8 121.3(5) . .
C13 C10 H10 119.4 . .
C8 C10 H10 119.4 . .
C12 C11 C13 118.3(6) . .
C12 C11 H11 120.9 . .
C13 C11 H11 120.9 . .
C11 C12 C2 121.9(5) . .
C11 C12 H12 119.0 . .
C2 C12 H12 119.0 . .
C10 C13 C11 121.1(6) . .
C10 C13 H13 119.4 . .
C11 C13 H13 119.4 . .
O4 C14 O3 120.8(5) . .
O4 C14 C2 120.8(5) . .
O3 C14 C2 118.3(5) . .
N1 C15 C16 121.9(5) . .
C17 C16 C15 121.7(6) . .
C17 C16 H16 119.2 . .
C15 C16 H16 119.2 . .
C16 C17 C18 115.3(5) . .
C16 C17 C17 122.2(6) . 2
C18 C17 C17 122.5(6) . 2
C19 C18 C17 122.0(5) . .
C19 C18 H18 119.0 . .
C17 C18 H18 119.0 . .
N1 C19 C18 120.7(6) . .
O6 C20 O5 119.0(5) . .
O6 C20 C21 120.4(5) . .
O5 C20 C21 120.6(4) . .
C22 C21 C26 118.9(5) . .
C22 C21 C20 117.6(5) . .
C26 C21 C20 123.5(5) . .
C23 C22 C21 121.1(5) . .
C23 C22 H22 119.5 . .
C21 C22 H22 119.5 . .
C22 C23 C24 119.6(5) . .
C22 C23 H23 120.2 . .
C24 C23 H23 120.2 . .
C25 C24 C23 120.1(6) . .
C25 C24 H24 119.9 . .
C23 C24 H24 119.9 . .
C26 C25 C24 120.7(5) . .
C26 C25 H25 119.6 . .
C24 C25 H25 119.6 . .
C25 C26 C21 119.6(5) . .
C25 C26 S3 121.4(4) . .
C21 C26 S3 118.9(4) . .
C28 C27 C32 118.3(5) . .
C28 C27 S4 121.7(4) . .
C32 C27 S4 120.0(4) . .
C29 C28 C27 120.0(5) . .
C29 C28 H28 120.0 . .
C27 C28 H28 120.0 . .
C30 C29 C28 121.3(5) . .
C30 C29 H29 119.3 . .
C28 C29 H29 119.3 . .
C31 C30 C29 119.2(5) . .
C31 C30 H30 120.4 . .
C29 C30 H30 120.4 . .
C30 C31 C32 121.4(5) . .
C30 C31 H31 119.3 . .
C32 C31 H31 119.3 . .
C31 C32 C27 119.7(5) . .
C31 C32 C33 117.5(5) . .
C27 C32 C33 122.8(5) . .
O7 C33 O8 124.8(5) . .
O7 C33 C32 119.1(4) . .
O8 C33 C32 116.1(5) . .

loop_
_geom_bond_atom_site_label_1
_geom_bond_atom_site_label_2
_geom_bond_distance
_geom_bond_site_symmetry_2
Tb1 O8 2.305(4) 2_675
Tb1 O5 2.328(4) 2_665
Tb1 O7 2.337(4) 1_545
Tb1 O3 2.341(4) .
Tb1 O6 2.356(4) .
Tb1 O4 2.469(4) .
Tb1 N1 2.562(5) .
Tb1 O5 2.591(4) .
Tb1 Tb1 3.828(3) 2_665
S1 C9 1.793(6) .
S1 S2 2.043(2) .
S2 C8 1.795(6) .
S3 C26 1.792(5) .
S3 S4 2.040(4) .
S4 C27 1.771(5) .
O1 C1 1.316(7) .
O1 H1 0.8200 .
O2 C1 1.220(7) .
O3 C14 1.279(6) .
O4 C14 1.253(7) .
O5 C20 1.287(6) .
O5 Tb1 2.328(4) 2_665
O6 C20 1.252(6) .
O7 C33 1.260(6) .
O7 Tb1 2.337(4) 1_565
O8 C33 1.264(6) .
O8 Tb1 2.305(4) 2_675
N1 C15 1.329(7) .
N1 C19 1.348(7) .
C1 C3 1.477(9) .
C2 C12 1.385(8) .
C2 C8 1.414(7) .
C2 C14 1.471(8) .
C3 C9 1.402(7) .
C3 C5 1.404(8) .
C4 C5 1.350(9) .
C4 C6 1.380(9) .
C4 H4 0.9300 .
C5 H5 0.9300 .
C6 C7 1.373(9) .
C6 H6 0.9300 .
C7 C9 1.387(8) .
C7 H7 0.9300 .
C8 C10 1.379(8) .
C10 C13 1.368(9) .
C10 H10 0.9300 .
C11 C12 1.373(8) .
C11 C13 1.381(8) .
C11 H11 0.9300 .
C12 H12 0.9300 .
C13 H13 0.9300 .
C15 C16 1.386(8) .
C16 C17 1.369(7) .
C16 H16 0.9300 .
C17 C18 1.386(8) .
C17 C17 1.499(9) 2
C18 C19 1.385(8) .
C18 H18 0.9300 .
C20 C21 1.470(8) .
C21 C22 1.392(7) .
C21 C26 1.402(7) .
C22 C23 1.368(9) .
C22 H22 0.9300 .
C23 C24 1.383(9) .
C23 H23 0.9300 .
C24 C25 1.381(8) .
C24 H24 0.9300 .
C25 C26 1.370(8) .
C25 H25 0.9300 .
C27 C28 1.404(7) .
C27 C32 1.407(7) .
C28 C29 1.383(8) .
C28 H28 0.9300 .
C29 C30 1.373(8) .
C29 H29 0.9300 .
C30 C31 1.369(8) .
C30 H30 0.9300 .
C31 C32 1.387(7) .
C31 H31 0.9300 .
C32 C33 1.493(7) .

loop_
_geom_torsion_atom_site_label_1
_geom_torsion_atom_site_label_2
_geom_torsion_atom_site_label_3
_geom_torsion_atom_site_label_4
_geom_torsion
_geom_torsion_site_symmetry_1
_geom_torsion_site_symmetry_2
_geom_torsion_site_symmetry_3
_geom_torsion_site_symmetry_4
C9 S1 S2 C8 -82.6(3) . . . .
C26 S3 S4 C27 -90.9(3) . . . .
O8 Tb1 O3 C14 69.5(3) 2_675 . . .
O5 Tb1 O3 C14 147.0(3) 2_665 . . .
O7 Tb1 O3 C14 -144.0(3) 1_545 . . .
O6 Tb1 O3 C14 -8.8(4) . . . .
O4 Tb1 O3 C14 -3.9(3) . . . .
N1 Tb1 O3 C14 -79.3(3) . . . .
O5 Tb1 O3 C14 87.5(3) . . . .
Tb1 Tb1 O3 C14 124.8(3) 2_665 . . .
O8 Tb1 O4 C14 -87.0(3) 2_675 . . .
O5 Tb1 O4 C14 -35.9(3) 2_665 . . .
O7 Tb1 O4 C14 111.3(3) 1_545 . . .
O3 Tb1 O4 C14 4.0(3) . . . .
O6 Tb1 O4 C14 -179.1(3) . . . .
N1 Tb1 O4 C14 96.5(3) . . . .
O5 Tb1 O4 C14 -136.0(3) . . . .
Tb1 Tb1 O4 C14 -94.4(3) 2_665 . . .
O8 Tb1 O5 C20 -108.0(3) 2_675 . . .
O5 Tb1 O5 C20 171.5(3) 2_665 . . .
O7 Tb1 O5 C20 92.0(3) 1_545 . . .
O3 Tb1 O5 C20 -127.2(3) . . . .
O6 Tb1 O5 C20 1.6(3) . . . .
O4 Tb1 O5 C20 -58.0(3) . . . .
N1 Tb1 O5 C20 35.7(3) . . . .
Tb1 Tb1 O5 C20 171.5(3) 2_665 . . .
O8 Tb1 O5 Tb1 80.46(16) 2_675 . . 2_665
O5 Tb1 O5 Tb1 0.0 2_665 . . 2_665
O7 Tb1 O5 Tb1 -79.49(14) 1_545 . . 2_665
O3 Tb1 O5 Tb1 61.3(2) . . . 2_665
O6 Tb1 O5 Tb1 -169.9(2) . . . 2_665
O4 Tb1 O5 Tb1 130.51(13) . . . 2_665
N1 Tb1 O5 Tb1 -135.87(14) . . . 2_665
O8 Tb1 O6 C20 59.2(3) 2_675 . . .
O5 Tb1 O6 C20 -14.5(4) 2_665 . . .
O7 Tb1 O6 C20 -80.2(3) 1_545 . . .
O3 Tb1 O6 C20 133.6(3) . . . .
O4 Tb1 O6 C20 129.6(3) . . . .
N1 Tb1 O6 C20 -156.2(3) . . . .
O5 Tb1 O6 C20 -1.7(3) . . . .
Tb1 Tb1 O6 C20 -7.7(3) 2_665 . . .
O8 Tb1 N1 C15 -90.1(5) 2_675 . . .
O5 Tb1 N1 C15 46.9(5) 2_665 . . .
O7 Tb1 N1 C15 103.6(4) 1_545 . . .
O3 Tb1 N1 C15 -29.4(4) . . . .
O6 Tb1 N1 C15 -173.4(4) . . . .
O4 Tb1 N1 C15 -84.3(4) . . . .
O5 Tb1 N1 C15 160.2(4) . . . .
Tb1 Tb1 N1 C15 109.5(4) 2_665 . . .
O8 Tb1 N1 C19 97.5(5) 2_675 . . .
O5 Tb1 N1 C19 -125.4(4) 2_665 . . .
O7 Tb1 N1 C19 -68.8(4) 1_545 . . .
O3 Tb1 N1 C19 158.3(4) . . . .
O6 Tb1 N1 C19 14.2(4) . . . .
O4 Tb1 N1 C19 103.3(4) . . . .
O5 Tb1 N1 C19 -12.2(5) . . . .
Tb1 Tb1 N1 C19 -62.8(5) 2_665 . . .
O2 C1 C3 C9 2.2(10) . . . .
O1 C1 C3 C9 -177.6(6) . . . .
O2 C1 C3 C5 -174.8(7) . . . .
O1 C1 C3 C5 5.5(10) . . . .
C6 C4 C5 C3 0.2(11) . . . .
C9 C3 C5 C4 -2.1(10) . . . .
C1 C3 C5 C4 174.9(7) . . . .
C5 C4 C6 C7 1.9(11) . . . .
C4 C6 C7 C9 -2.1(11) . . . .
C12 C2 C8 C10 -4.4(7) . . . .
C14 C2 C8 C10 173.5(5) . . . .
C12 C2 C8 S2 177.3(4) . . . .
C14 C2 C8 S2 -4.8(7) . . . .
S1 S2 C8 C10 18.4(5) . . . .
S1 S2 C8 C2 -163.3(4) . . . .
C6 C7 C9 C3 0.1(10) . . . .
C6 C7 C9 S1 177.3(5) . . . .
C5 C3 C9 C7 1.9(9) . . . .
C1 C3 C9 C7 -175.0(6) . . . .
C5 C3 C9 S1 -175.3(5) . . . .
C1 C3 C9 S1 7.7(8) . . . .
S2 S1 C9 C7 -1.8(6) . . . .
S2 S1 C9 C3 175.4(4) . . . .
C2 C8 C10 C13 2.3(8) . . . .
S2 C8 C10 C13 -179.3(5) . . . .
C13 C11 C12 C2 -0.9(9) . . . .
C8 C2 C12 C11 3.8(8) . . . .
C14 C2 C12 C11 -174.2(5) . . . .
C8 C10 C13 C11 0.5(9) . . . .
C12 C11 C13 C10 -1.2(9) . . . .
Tb1 O4 C14 O3 -6.9(5) . . . .
Tb1 O4 C14 C2 175.0(4) . . . .
Tb1 O3 C14 O4 7.3(5) . . . .
Tb1 O3 C14 C2 -174.5(4) . . . .
C12 C2 C14 O4 167.4(5) . . . .
C8 C2 C14 O4 -10.5(7) . . . .
C12 C2 C14 O3 -10.8(7) . . . .
C8 C2 C14 O3 171.3(4) . . . .
C19 N1 C15 C16 3.6(8) . . . .
Tb1 N1 C15 C16 -169.2(5) . . . .
N1 C15 C16 C17 -1.7(9) . . . .
C15 C16 C17 C18 -0.9(8) . . . .
C15 C16 C17 C17 178.6(6) . . . 2
C16 C17 C18 C19 1.6(8) . . . .
C17 C17 C18 C19 -177.9(6) 2 . . .
C15 N1 C19 C18 -2.9(8) . . . .
Tb1 N1 C19 C18 169.4(4) . . . .
C17 C18 C19 N1 0.3(9) . . . .
Tb1 O6 C20 O5 3.1(5) . . . .
Tb1 O6 C20 C21 -178.4(4) . . . .
Tb1 O5 C20 O6 138.7(12) 2_665 . . .
Tb1 O5 C20 O6 -2.8(5) . . . .
Tb1 O5 C20 C21 -39.8(16) 2_665 . . .
Tb1 O5 C20 C21 178.7(4) . . . .
O6 C20 C21 C22 -30.3(7) . . . .
O5 C20 C21 C22 148.1(5) . . . .
O6 C20 C21 C26 151.2(5) . . . .
O5 C20 C21 C26 -30.3(7) . . . .
C26 C21 C22 C23 2.0(9) . . . .
C20 C21 C22 C23 -176.5(6) . . . .
C21 C22 C23 C24 -1.2(10) . . . .
C22 C23 C24 C25 -1.0(11) . . . .
C23 C24 C25 C26 2.4(11) . . . .
C24 C25 C26 C21 -1.6(9) . . . .
C24 C25 C26 S3 -178.0(5) . . . .
C22 C21 C26 C25 -0.5(8) . . . .
C20 C21 C26 C25 177.9(5) . . . .
C22 C21 C26 S3 175.9(4) . . . .
C20 C21 C26 S3 -5.7(7) . . . .
S4 S3 C26 C25 18.2(5) . . . .
S4 S3 C26 C21 -158.1(4) . . . .
S3 S4 C27 C28 21.8(5) . . . .
S3 S4 C27 C32 -156.2(4) . . . .
C32 C27 C28 C29 0.5(9) . . . .
S4 C27 C28 C29 -177.5(5) . . . .
C27 C28 C29 C30 2.2(10) . . . .
C28 C29 C30 C31 -3.4(10) . . . .
C29 C30 C31 C32 1.9(10) . . . .
C30 C31 C32 C27 0.8(9) . . . .
C30 C31 C32 C33 179.3(6) . . . .
C28 C27 C32 C31 -2.0(8) . . . .
S4 C27 C32 C31 176.0(4) . . . .
C28 C27 C32 C33 179.6(5) . . . .
S4 C27 C32 C33 -2.4(7) . . . .
Tb1 O7 C33 O8 -15.9(9) 1_565 . . .
Tb1 O7 C33 C32 164.3(4) 1_565 . . .
Tb1 O8 C33 O7 2.1(11) 2_675 . . .
Tb1 O8 C33 C32 -178.0(5) 2_675 . . .
C31 C32 C33 O7 168.0(5) . . . .
C27 C32 C33 O7 -13.6(8) . . . .
C31 C32 C33 O8 -11.9(8) . . . .
C27 C32 C33 O8 166.6(5) . . . .
